data_7701365
loop_
_publ_author_name
'Lippi, Martina'
'Cametti, Massimo'
'Marti-Rujas, Javier'

_publ_section_title
;
 Ab Initio Powder X-Ray Diffraction Structural Analysis of Bispidine Based
 1D Coordination Polymer: Insight into their Guest Responsive Behaviour.
;
_journal_name_full 'Dalton Transactions'
_journal_paper_doi 10.1039/C9DT03765A
_journal_year 2019
_chemical_formula_sum 'C58 H60 Cl2 Mn N8 O10'
_chemical_formula_weight 1155.01
_space_group_IT_number 2
_space_group_name_Hall '-P 1'
_space_group_name_H-M_alt 'P -1'
_symmetry_cell_setting triclinic
_symmetry_space_group_name_Hall '-P 1'
_symmetry_space_group_name_H-M 'P -1'
_audit_update_record
;
2019-07-30 deposited with the CCDC.    2019-10-14 downloaded from the CCDC.
;
_cell_angle_alpha 109.547(6)
_cell_angle_beta 117.302(10)
_cell_angle_gamma 89.773(12)
_cell_formula_units_Z 1
_cell_length_a 13.5314(15)
_cell_length_b 11.6837(15)
_cell_length_c 11.0973(14)
_cell_volume 1445.6(4)
_pd_block_id 2019-05-07T00:15|1|y||
_pd_phase_name 1
_cod_data_source_file c9dt03765a2.cif
_cod_data_source_block 1
_cod_depositor_comments
;
The following automatic conversions were performed:

'_geom_bond_publ_flag' value 'N' changed to 'n' according to
/home/data/users/saulius/crontab/automatic-downloads/rss-feeds/RSC/lib/dictionaries/cif_core.dic
dictionary named 'cif_core.dic' version 2.4.2 from 2011-04-26 (285
times).

'_geom_angle_publ_flag' value 'N' changed to 'n' according to
/home/data/users/saulius/crontab/automatic-downloads/rss-feeds/RSC/lib/dictionaries/cif_core.dic
dictionary named 'cif_core.dic' version 2.4.2 from 2011-04-26 (143
times).

Automatic conversion script
Id: cif_fix_values 4973 2017-02-22 13:04:09Z antanas 
;
_cod_original_cell_volume 1445.55(8)
_cod_database_code 7701365

loop_
_symmetry_equiv_pos_site_id
_symmetry_equiv_pos_as_xyz
1 +x,+y,+z
-1 -x,-y,-z

loop_
_atom_site_type_symbol
_atom_site_label
_atom_site_fract_x
_atom_site_fract_y
_atom_site_fract_z
_atom_site_occupancy
_atom_site_thermal_displace_type
_atom_site_U_iso_or_equiv
_atom_site_symmetry_multiplicity
Mn Mn1 -0.5 0.0 -1.0 1.0 Uiso 0.00032 1
C C2 -0.09943 0.23718 -0.69094 1.0 Uiso 0.00032 2
Cl Cl3 -0.54543 0.13944 -0.79891 1.0 Uiso 0.00032 2
C C4 0.43479 0.21741 -0.09842 1.0 Uiso 0.00032 2
H H5 0.49387 0.25777 -0.00453 1.0 Uiso 0.00032 2
N N6 0.42021 0.09678 -0.15397 1.0 Uiso 0.00032 2
C C7 0.02261 0.3041 -0.59918 1.0 Uiso 0.00032 2
H H8 0.02208 0.38393 -0.53347 1.0 Uiso 0.00032 2
O O9 0.43011 0.44056 -0.43599 1.0 Uiso 0.00032 2
C C10 0.1867 0.40794 -0.57391 1.0 Uiso 0.00032 2
C C11 0.26014 0.33493 -0.48858 1.0 Uiso 0.00032 2
N N12 0.16446 0.14612 -0.71457 1.0 Uiso 0.00032 2
C C13 0.33886 0.04052 -0.28981 1.0 Uiso 0.00032 2
H H14 0.3326 -0.04389 -0.33269 1.0 Uiso 0.00032 2
O O15 0.40268 0.46517 -0.24653 1.0 Uiso 0.00032 2
N N16 -0.32452 0.11371 -0.86849 1.0 Uiso 0.00032 2
O O17 0.21236 0.50773 -0.55667 1.0 Uiso 0.00032 2
C C18 -0.29756 0.22539 -0.76772 1.0 Uiso 0.00032 2
H H19 -0.35396 0.26414 -0.75377 1.0 Uiso 0.00032 2
C C20 -0.12607 0.11662 -0.79628 1.0 Uiso 0.00032 2
H H21 -0.07007 0.07507 -0.80776 1.0 Uiso 0.00032 2
C C22 0.27257 0.2167 -0.60351 1.0 Uiso 0.00032 2
H H23 0.30998 0.24274 -0.64812 1.0 Uiso 0.00032 2
H H24 0.31864 0.16634 -0.55263 1.0 Uiso 0.00032 2
O O25 -0.0824 0.34339 -0.89601 1.0 Uiso 0.00032 2
C C26 0.07154 0.3298 -0.68978 1.0 Uiso 0.00032 2
C C27 -0.24033 0.06247 -0.88265 1.0 Uiso 0.00032 2
H H28 -0.25823 -0.01454 -0.95478 1.0 Uiso 0.00032 2
C C29 0.2792 0.22992 -0.31797 1.0 Uiso 0.00032 2
C C30 0.37377 0.42323 -0.37038 1.0 Uiso 0.00032 2
C C31 0.2618 0.10072 -0.37257 1.0 Uiso 0.00032 2
H H32 0.19992 0.05624 -0.46232 1.0 Uiso 0.00032 2
C C33 0.08704 0.21441 -0.79443 1.0 Uiso 0.00032 2
H H34 0.01465 0.1623 -0.86366 1.0 Uiso 0.00032 2
H H35 0.11587 0.23857 -0.84888 1.0 Uiso 0.00032 2
C C36 -0.18742 0.28514 -0.6835 1.0 Uiso 0.00032 2
H H37 -0.17358 0.36412 -0.61695 1.0 Uiso 0.00032 2
C C38 0.00184 0.40871 -0.76766 1.0 Uiso 0.00032 2
C C39 0.20527 0.30253 -0.40526 1.0 Uiso 0.00032 2
H H40 0.20185 0.37907 -0.33705 1.0 Uiso 0.00032 2
O O41 0.02625 0.51933 -0.72269 1.0 Uiso 0.00032 2
C C42 0.04217 0.21971 -0.41249 1.0 Uiso 0.00032 2
H H43 0.09463 0.18831 -0.3421 1.0 Uiso 0.00032 2
H H44 -0.02722 0.16315 -0.4743 1.0 Uiso 0.00032 2
H H45 0.02821 0.29711 -0.36278 1.0 Uiso 0.00032 2
C C46 0.22998 -0.05468 -0.75116 1.0 Uiso 0.00032 2
C C47 0.34167 -0.06795 -0.71189 1.0 Uiso 0.00032 2
H H48 0.38361 -0.02249 -0.73153 1.0 Uiso 0.00032 2
C C49 0.17536 0.03281 -0.81516 1.0 Uiso 0.00032 2
H H50 0.10051 -0.00704 -0.89473 1.0 Uiso 0.00032 2
H H51 0.21729 0.05547 -0.85662 1.0 Uiso 0.00032 2
C C52 0.36682 0.28727 -0.17251 1.0 Uiso 0.00032 2
H H53 0.37885 0.37203 -0.12648 1.0 Uiso 0.00032 2
C C54 0.39066 -0.14921 -0.64321 1.0 Uiso 0.00032 2
H H55 0.46538 -0.15812 -0.61694 1.0 Uiso 0.00032 2
C C56 0.32805 -0.2173 -0.61385 1.0 Uiso 0.00032 2
H H57 0.3608 -0.27158 -0.56788 1.0 Uiso 0.00032 2
C C58 0.21635 -0.20393 -0.65313 1.0 Uiso 0.00032 2
H H59 0.17444 -0.24941 -0.63343 1.0 Uiso 0.00032 2
C C60 0.53008 0.53709 -0.33998 1.0 Uiso 0.00032 2
H H61 0.58568 0.51104 -0.26627 1.0 Uiso 0.00032 2
H H62 0.50865 0.61062 -0.29498 1.0 Uiso 0.00032 2
H H63 0.56091 0.5519 -0.39669 1.0 Uiso 0.00032 2
N N64 0.09154 0.23688 -0.50558 1.0 Uiso 0.00032 2
C C65 0.16736 -0.12266 -0.7218 1.0 Uiso 0.00032 2
H H66 0.09267 -0.11378 -0.74802 1.0 Uiso 0.00032 2
C C67 -0.14424 0.41982 -0.98162 1.0 Uiso 0.00032 2
H H68 -0.17619 0.47642 -0.93106 1.0 Uiso 0.00032 2
H H69 -0.20271 0.36702 -1.0749 1.0 Uiso 0.00032 2
H H70 -0.0924 0.46378 -0.99321 1.0 Uiso 0.00032 2

loop_
_atom_type_symbol
_atom_type_number_in_cell
Mn 1.0
C 58.0
Cl 2.0
H 60.0
N 8.0
O 10.0

loop_
_geom_angle_atom_site_label_1
_geom_angle_atom_site_label_2
_geom_angle_atom_site_label_3
_geom_angle
_geom_angle_site_symmetry_1
_geom_angle_site_symmetry_3
_geom_angle_publ_flag
Cl3 Mn1 Cl3 180.0 1_555 -1_453 n
C7 C2 C20 119.511(14) 1_555 1_555 n
C7 C2 C36 124.856(9) 1_555 1_555 n
C20 C2 C36 115.605(13) 1_555 1_555 n
H5 C4 N6 117.540(12) 1_555 1_555 n
H5 C4 C52 118.755(10) 1_555 1_555 n
N6 C4 C52 123.704(12) 1_555 1_555 n
C4 N6 C13 117.076(12) 1_555 1_555 n
C2 C7 H8 105.996(14) 1_555 1_555 n
C2 C7 C26 113.274(10) 1_555 1_555 n
C2 C7 N64 109.491(11) 1_555 1_555 n
H8 C7 C26 107.086(10) 1_555 1_555 n
H8 C7 N64 106.785(13) 1_555 1_555 n
C26 C7 N64 113.680(8) 1_555 1_555 n
C30 O9 C60 113.470(10) 1_555 1_555 n
C11 C10 O17 126.063(11) 1_555 1_555 n
C11 C10 C26 110.437(11) 1_555 1_555 n
O17 C10 C26 123.498(12) 1_555 1_555 n
C10 C11 C22 107.106(12) 1_555 1_555 n
C10 C11 C30 106.631(12) 1_555 1_555 n
C10 C11 C39 108.538(8) 1_555 1_555 n
C22 C11 C30 113.729(12) 1_555 1_555 n
C22 C11 C39 114.051(10) 1_555 1_555 n
C30 C11 C39 106.460(11) 1_555 1_555 n
C22 N12 C33 114.601(11) 1_555 1_555 n
C22 N12 C49 110.655(13) 1_555 1_555 n
C33 N12 C49 111.380(13) 1_555 1_555 n
N6 C13 H14 117.474(12) 1_555 1_555 n
N6 C13 C31 124.092(10) 1_555 1_555 n
H14 C13 C31 118.434(13) 1_555 1_555 n
C18 N16 C27 117.132(13) 1_555 1_555 n
N16 C18 H19 119.765(12) 1_555 1_555 n
N16 C18 C36 120.561(14) 1_555 1_555 n
H19 C18 C36 119.674(9) 1_555 1_555 n
C2 C20 H21 121.636(12) 1_555 1_555 n
C2 C20 C27 116.860(14) 1_555 1_555 n
H21 C20 C27 121.504(9) 1_555 1_555 n
C11 C22 N12 110.284(13) 1_555 1_555 n
C11 C22 H23 110.021(11) 1_555 1_555 n
C11 C22 H24 109.583(12) 1_555 1_555 n
N12 C22 H23 108.877(11) 1_555 1_555 n
N12 C22 H24 110.160(11) 1_555 1_555 n
H23 C22 H24 107.876(8) 1_555 1_555 n
C38 O25 C67 113.070(11) 1_555 1_555 n
C7 C26 C10 102.992(11) 1_555 1_555 n
C7 C26 C33 115.264(9) 1_555 1_555 n
C7 C26 C38 108.880(8) 1_555 1_555 n
C10 C26 C33 109.025(13) 1_555 1_555 n
C10 C26 C38 107.734(12) 1_555 1_555 n
C33 C26 C38 112.311(12) 1_555 1_555 n
N16 C27 C20 124.956(9) 1_555 1_555 n
N16 C27 H28 118.050(13) 1_555 1_555 n
C20 C27 H28 116.994(14) 1_555 1_555 n
C31 C29 C39 122.771(12) 1_555 1_555 n
C31 C29 C52 114.590(12) 1_555 1_555 n
C39 C29 C52 122.549(10) 1_555 1_555 n
O9 C30 C11 108.338(11) 1_555 1_555 n
O9 C30 O15 127.030(11) 1_555 1_555 n
C11 C30 O15 124.631(10) 1_555 1_555 n
C13 C31 C29 119.356(13) 1_555 1_555 n
C13 C31 H32 120.929(10) 1_555 1_555 n
C29 C31 H32 119.715(12) 1_555 1_555 n
N12 C33 C26 111.384(13) 1_555 1_555 n
N12 C33 H34 109.920(11) 1_555 1_555 n
N12 C33 H35 109.306(8) 1_555 1_555 n
C26 C33 H34 108.948(13) 1_555 1_555 n
C26 C33 H35 109.813(10) 1_555 1_555 n
H34 C33 H35 107.383(11) 1_555 1_555 n
C33 H34 H35 36.382(8) 1_555 1_555 n
C33 H35 H34 36.235(7) 1_555 1_555 n
C2 C36 C18 124.806(9) 1_555 1_555 n
C2 C36 H37 118.199(13) 1_555 1_555 n
C18 C36 H37 116.995(14) 1_555 1_555 n
O25 C38 C26 112.522(11) 1_555 1_555 n
O25 C38 O41 123.238(11) 1_555 1_555 n
C26 C38 O41 123.949(12) 1_555 1_555 n
C11 C39 C29 108.904(8) 1_555 1_555 n
C11 C39 H40 108.825(10) 1_555 1_555 n
C11 C39 N64 110.399(11) 1_555 1_555 n
C29 C39 H40 108.439(13) 1_555 1_555 n
C29 C39 N64 112.559(11) 1_555 1_555 n
H40 C39 N64 107.628(14) 1_555 1_555 n
H43 C42 H44 109.955(11) 1_555 1_555 n
H43 C42 H45 109.782(13) 1_555 1_555 n
H43 C42 N64 109.419(9) 1_555 1_555 n
H44 C42 H45 108.863(12) 1_555 1_555 n
H44 C42 N64 108.993(10) 1_555 1_555 n
H45 C42 N64 109.813(9) 1_555 1_555 n
C42 H44 H45 35.778(9) 1_555 1_555 n
C42 H45 H44 35.359(6) 1_555 1_555 n
C47 C46 C49 123.932(9) 1_555 1_555 n
C47 C46 C65 119.571(9) 1_555 1_555 n
C49 C46 C65 116.405(8) 1_555 1_555 n
C46 C47 H48 119.606(9) 1_555 1_555 n
C46 C47 C54 120.808(9) 1_555 1_555 n
H48 C47 C54 119.586(8) 1_555 1_555 n
N12 C49 C46 115.743(11) 1_555 1_555 n
N12 C49 H50 107.732(13) 1_555 1_555 n
N12 C49 H51 108.915(11) 1_555 1_555 n
C46 C49 H50 109.202(12) 1_555 1_555 n
C46 C49 H51 107.934(8) 1_555 1_555 n
H50 C49 H51 106.986(12) 1_555 1_555 n
C49 H50 H51 36.454(8) 1_555 1_555 n
C49 H51 H50 36.560(7) 1_555 1_555 n
C4 C52 C29 120.563(10) 1_555 1_555 n
C4 C52 H53 120.099(13) 1_555 1_555 n
C29 C52 H53 119.338(12) 1_555 1_555 n
C47 C54 H55 120.828(9) 1_555 1_555 n
C47 C54 C56 119.658(8) 1_555 1_555 n
H55 C54 C56 119.514(9) 1_555 1_555 n
C54 C56 H57 119.670(8) 1_555 1_555 n
C54 C56 C58 119.490(9) 1_555 1_555 n
H57 C56 C58 120.840(9) 1_555 1_555 n
C56 C58 H59 119.526(9) 1_555 1_555 n
C56 C58 C65 120.853(9) 1_555 1_555 n
H59 C58 C65 119.621(8) 1_555 1_555 n
O9 C60 H61 109.665(12) 1_555 1_555 n
O9 C60 H62 108.799(11) 1_555 1_555 n
O9 C60 H63 109.025(10) 1_555 1_555 n
H61 C60 H62 110.055(12) 1_555 1_555 n
H61 C60 H63 109.295(9) 1_555 1_555 n
H62 C60 H63 109.984(9) 1_555 1_555 n
C7 N64 C39 112.083(11) 1_555 1_555 n
C7 N64 C42 111.336(9) 1_555 1_555 n
C39 N64 C42 106.268(11) 1_555 1_555 n
C46 C65 C58 119.620(8) 1_555 1_555 n
C46 C65 H66 119.588(9) 1_555 1_555 n
C58 C65 H66 120.792(9) 1_555 1_555 n
O25 C67 H68 109.883(11) 1_555 1_555 n
O25 C67 H69 109.111(12) 1_555 1_555 n
O25 C67 H70 108.598(9) 1_555 1_555 n
H68 C67 H69 109.615(10) 1_555 1_555 n
H68 C67 H70 109.915(10) 1_555 1_555 n
H69 C67 H70 109.699(13) 1_555 1_555 n
C67 H68 H69 35.107(7) 1_555 1_555 n
C67 H68 H70 34.945(7) 1_555 1_555 n
H69 H68 H70 59.823(12) 1_555 1_555 n
C67 H69 H68 35.278(8) 1_555 1_555 n
C67 H69 H70 35.139(8) 1_555 1_555 n
H68 H69 H70 60.165(12) 1_555 1_555 n
C67 H70 H68 35.140(5) 1_555 1_555 n
C67 H70 H69 35.163(7) 1_555 1_555 n
H68 H70 H69 60.012(9) 1_555 1_555 n

loop_
_geom_bond_atom_site_label_1
_geom_bond_atom_site_label_2
_geom_bond_distance
_geom_bond_site_symmetry_2
_geom_bond_publ_flag
Mn1 Cl3 2.61334(29) 1_555 n
Mn1 Cl3 2.61334(29) -1_453 n
Mn1 N6 2.22590(27) 1_454 n
Mn1 N6 2.22590(27) -1_554 n
Mn1 N16 2.2543(4) 1_555 n
Mn1 N16 2.2543(4) -1_453 n
C2 C7 1.51991(29) 1_555 n
C2 H8 2.0195(4) 1_555 n
C2 C20 1.41286(21) 1_555 n
C2 H21 2.06137(24) 1_555 n
C2 C36 1.33878(16) 1_555 n
C2 H37 1.95182(24) 1_555 n
Cl3 Mn1 2.61334(29) 1_555 n
Cl3 H48 2.58461(28) 1_455 n
C4 H5 0.92583(19) 1_555 n
C4 N6 1.30943(19) 1_555 n
C4 C52 1.39196(18) 1_555 n
C4 H53 2.02061(27) 1_555 n
H5 C4 0.92583(19) 1_555 n
H5 N6 1.92168(34) 1_555 n
H5 C52 2.00864(30) 1_555 n
N6 Mn1 2.22590(27) 1_656 n
N6 C4 1.30943(19) 1_555 n
N6 H5 1.92168(34) 1_555 n
N6 C13 1.31782(26) 1_555 n
N6 H14 1.9281(4) 1_555 n
C7 C2 1.51991(29) 1_555 n
C7 H8 0.97537(12) 1_555 n
C7 C26 1.53416(15) 1_555 n
C7 N64 1.48897(19) 1_555 n
H8 C2 2.0195(4) 1_555 n
H8 C7 0.97537(12) 1_555 n
H8 C26 2.04555(23) 1_555 n
H8 N64 2.00179(27) 1_555 n
O9 C30 1.32717(13) 1_555 n
O9 C60 1.45702(30) 1_555 n
O9 H61 1.9989(4) 1_555 n
O9 H62 1.9841(4) 1_555 n
O9 H63 1.98633(32) 1_555 n
O9 H63 1.94595(24) -1_664 n
C10 C11 1.51077(20) 1_555 n
C10 O17 1.14435(17) 1_555 n
C10 C26 1.51748(31) 1_555 n
C11 C10 1.51077(20) 1_555 n
C11 C22 1.60596(18) 1_555 n
C11 C30 1.55110(33) 1_555 n
C11 C39 1.55425(15) 1_555 n
C11 H40 2.08541(23) 1_555 n
N12 C22 1.41934(29) 1_555 n
N12 H23 1.95550(33) 1_555 n
N12 H24 1.97947(34) 1_555 n
N12 C33 1.46094(19) 1_555 n
N12 H34 2.00298(30) 1_555 n
N12 H35 1.99832(23) 1_555 n
N12 C49 1.47684(17) 1_555 n
N12 H50 1.99482(33) 1_555 n
N12 H51 2.00704(22) 1_555 n
C13 N6 1.31782(26) 1_555 n
C13 H14 0.92514(13) 1_555 n
C13 C31 1.40478(19) 1_555 n
C13 H32 2.04061(31) 1_555 n
H14 N6 1.9281(4) 1_555 n
H14 C13 0.92514(13) 1_555 n
H14 C31 2.01666(27) 1_555 n
O15 C30 1.15747(18) 1_555 n
N16 Mn1 2.2543(4) 1_555 n
N16 C18 1.31883(20) 1_555 n
N16 H19 1.95727(22) 1_555 n
N16 C27 1.33295(16) 1_555 n
N16 H28 1.94525(23) 1_555 n
O17 C10 1.14435(17) 1_555 n
C18 N16 1.31883(20) 1_555 n
C18 H19 0.93279(11) 1_555 n
C18 C36 1.36962(26) 1_555 n
C18 H37 1.9680(4) 1_555 n
H19 N16 1.95727(22) 1_555 n
H19 C18 0.93279(11) 1_555 n
H19 C36 2.00272(28) 1_555 n
C20 C2 1.41286(21) 1_555 n
C20 H21 0.93292(12) 1_555 n
C20 C27 1.39711(26) 1_555 n
C20 H28 1.9932(4) 1_555 n
H21 C2 2.06137(24) 1_555 n
H21 C20 0.93292(12) 1_555 n
H21 C27 2.04560(28) 1_555 n
H21 H34 1.95510(20) 1_555 n
C22 C11 1.60596(18) 1_555 n
C22 N12 1.41934(29) 1_555 n
C22 H23 0.96217(9) 1_555 n
C22 H24 0.97475(13) 1_555 n
H23 N12 1.95550(33) 1_555 n
H23 C22 0.96217(9) 1_555 n
H23 H24 1.56578(16) 1_555 n
H24 N12 1.97947(34) 1_555 n
H24 C22 0.97475(13) 1_555 n
H24 H23 1.56578(16) 1_555 n
O25 C38 1.30407(27) 1_555 n
O25 C67 1.49422(19) 1_555 n
O25 H68 2.02825(28) 1_555 n
O25 H69 2.01642(30) 1_555 n
O25 H70 2.01003(21) 1_555 n
C26 C7 1.53416(15) 1_555 n
C26 H8 2.04555(23) 1_555 n
C26 C10 1.51748(31) 1_555 n
C26 C33 1.54394(18) 1_555 n
C26 H34 2.06596(33) 1_555 n
C26 H35 2.07855(23) 1_555 n
C26 C38 1.50500(19) 1_555 n
C27 N16 1.33295(16) 1_555 n
C27 C20 1.39711(26) 1_555 n
C27 H21 2.04560(28) 1_555 n
C27 H28 0.92243(13) 1_555 n
H28 N16 1.94525(23) 1_555 n
H28 C20 1.9932(4) 1_555 n
H28 C27 0.92243(13) 1_555 n
C29 C31 1.40041(20) 1_555 n
C29 H32 2.0249(4) 1_555 n
C29 C39 1.52086(20) 1_555 n
C29 H40 2.05090(28) 1_555 n
C29 C52 1.40968(28) 1_555 n
C29 H53 2.0295(4) 1_555 n
C30 O9 1.32717(13) 1_555 n
C30 C11 1.55110(33) 1_555 n
C30 O15 1.15747(18) 1_555 n
C31 C13 1.40478(19) 1_555 n
C31 H14 2.01666(27) 1_555 n
C31 C29 1.40041(20) 1_555 n
C31 H32 0.92478(19) 1_555 n
H32 C13 2.04061(31) 1_555 n
H32 C29 2.0249(4) 1_555 n
H32 C31 0.92478(19) 1_555 n
C33 N12 1.46094(19) 1_555 n
C33 C26 1.54394(18) 1_555 n
C33 H34 0.96010(20) 1_555 n
C33 H35 0.96345(9) 1_555 n
H34 N12 2.00298(30) 1_555 n
H34 H21 1.95510(20) 1_555 n
H34 C26 2.06596(33) 1_555 n
H34 C33 0.96010(20) 1_555 n
H34 H35 1.55007(22) 1_555 n
H35 N12 1.99832(23) 1_555 n
H35 C26 2.07855(23) 1_555 n
H35 C33 0.96345(9) 1_555 n
H35 H34 1.55007(22) 1_555 n
C36 C2 1.33878(16) 1_555 n
C36 C18 1.36962(26) 1_555 n
C36 H19 2.00272(28) 1_555 n
C36 H37 0.92221(13) 1_555 n
H37 C2 1.95182(24) 1_555 n
H37 C18 1.9680(4) 1_555 n
H37 C36 0.92221(13) 1_555 n
C38 O25 1.30407(27) 1_555 n
C38 C26 1.50500(19) 1_555 n
C38 O41 1.20380(18) 1_555 n
C39 C11 1.55425(15) 1_555 n
C39 C29 1.52086(20) 1_555 n
C39 H40 0.97656(11) 1_555 n
C39 N64 1.43607(29) 1_555 n
H40 C11 2.08541(23) 1_555 n
H40 C29 2.05090(28) 1_555 n
H40 C39 0.97656(11) 1_555 n
H40 N64 1.9661(4) 1_555 n
O41 C38 1.20380(18) 1_555 n
C42 H43 0.96421(13) 1_555 n
C42 H44 0.94847(20) 1_555 n
C42 H45 0.95823(11) 1_555 n
C42 N64 1.52530(15) 1_555 n
H43 C42 0.96421(13) 1_555 n
H43 H44 1.56636(28) 1_555 n
H43 H45 1.57267(22) 1_555 n
H43 N64 2.05771(23) 1_555 n
H44 C42 0.94847(20) 1_555 n
H44 H43 1.56636(28) 1_555 n
H44 H45 1.55095(27) 1_555 n
H44 N64 2.04151(23) 1_555 n
H45 C42 0.95823(11) 1_555 n
H45 H43 1.57267(22) 1_555 n
H45 H44 1.55095(27) 1_555 n
H45 N64 2.05804(23) 1_555 n
C46 C47 1.39183(18) 1_555 n
C46 H48 2.01156(25) 1_555 n
C46 C49 1.44702(18) 1_555 n
C46 H50 1.98559(28) 1_555 n
C46 H51 1.96905(20) 1_555 n
C46 C65 1.37359(15) 1_555 n
C46 H66 2.00395(24) 1_555 n
C47 C46 1.39183(18) 1_555 n
C47 H48 0.91924(10) 1_555 n
C47 C54 1.39193(17) 1_555 n
C47 H55 2.03300(28) 1_555 n
H48 Cl3 2.58461(28) 1_655 n
H48 C46 2.01156(25) 1_555 n
H48 C47 0.91924(10) 1_555 n
H48 C54 2.01145(21) 1_555 n
C49 N12 1.47684(17) 1_555 n
C49 C46 1.44702(18) 1_555 n
C49 H50 0.96463(19) 1_555 n
C49 H51 0.96222(9) 1_555 n
H50 N12 1.99482(33) 1_555 n
H50 C46 1.98559(28) 1_555 n
H50 C49 0.96463(19) 1_555 n
H50 H51 1.54877(24) 1_555 n
H51 N12 2.00704(22) 1_555 n
H51 C46 1.96905(20) 1_555 n
H51 C49 0.96222(9) 1_555 n
H51 H50 1.54877(24) 1_555 n
C52 C4 1.39196(18) 1_555 n
C52 H5 2.00864(30) 1_555 n
C52 C29 1.40968(28) 1_555 n
C52 H53 0.92446(13) 1_555 n
H53 C4 2.02061(27) 1_555 n
H53 C29 2.0295(4) 1_555 n
H53 C52 0.92446(13) 1_555 n
C54 C47 1.39193(17) 1_555 n
C54 H48 2.01145(21) 1_555 n
C54 H55 0.93121(12) 1_555 n
C54 C56 1.37434(15) 1_555 n
C54 H57 2.00511(20) 1_555 n
H55 C47 2.03300(28) 1_555 n
H55 C54 0.93121(12) 1_555 n
H55 C56 2.00423(24) 1_555 n
C56 C54 1.37434(15) 1_555 n
C56 H55 2.00423(24) 1_555 n
C56 H57 0.93043(11) 1_555 n
C56 C58 1.39219(18) 1_555 n
C56 H59 2.01138(25) 1_555 n
H57 C54 2.00511(20) 1_555 n
H57 C56 0.93043(11) 1_555 n
H57 C58 2.03274(28) 1_555 n
C58 C56 1.39219(18) 1_555 n
C58 H57 2.03274(28) 1_555 n
C58 H59 0.91957(10) 1_555 n
C58 C65 1.39197(17) 1_555 n
C58 H66 2.03240(28) 1_555 n
H59 C56 2.01138(25) 1_555 n
H59 C58 0.91957(10) 1_555 n
H59 C65 2.01209(21) 1_555 n
C60 O9 1.45702(30) 1_555 n
C60 H61 0.96332(13) 1_555 n
C60 H62 0.95671(11) 1_555 n
C60 H63 0.95619(9) 1_555 n
H61 O9 1.9989(4) 1_555 n
H61 C60 0.96332(13) 1_555 n
H61 H62 1.57333(22) 1_555 n
H61 H63 1.56558(19) 1_555 n
H62 O9 1.9841(4) 1_555 n
H62 C60 0.95671(11) 1_555 n
H62 H61 1.57333(22) 1_555 n
H62 H63 1.56681(17) 1_555 n
H63 O9 1.98633(32) 1_555 n
H63 O9 1.94595(24) -1_664 n
H63 C60 0.95619(9) 1_555 n
H63 H61 1.56558(19) 1_555 n
H63 H62 1.56681(17) 1_555 n
N64 C7 1.48897(19) 1_555 n
N64 H8 2.00179(27) 1_555 n
N64 C39 1.43607(29) 1_555 n
N64 H40 1.9661(4) 1_555 n
N64 C42 1.52530(15) 1_555 n
N64 H43 2.05771(23) 1_555 n
N64 H44 2.04151(23) 1_555 n
N64 H45 2.05804(23) 1_555 n
C65 C46 1.37359(15) 1_555 n
C65 C58 1.39197(17) 1_555 n
C65 H59 2.01209(21) 1_555 n
C65 H66 0.93084(12) 1_555 n
H66 C46 2.00395(24) 1_555 n
H66 C58 2.03240(28) 1_555 n
H66 C65 0.93084(12) 1_555 n
C67 O25 1.49422(19) 1_555 n
C67 H68 0.95446(11) 1_555 n
C67 H69 0.95043(20) 1_555 n
C67 H70 0.94986(11) 1_555 n
H68 O25 2.02825(28) 1_555 n
H68 C67 0.95446(11) 1_555 n
H68 H69 1.55672(22) 1_555 n
H68 H70 1.55911(16) 1_555 n
H69 O25 2.01642(30) 1_555 n
H69 C67 0.95043(20) 1_555 n
H69 H68 1.55672(22) 1_555 n
H69 H70 1.55375(31) 1_555 n
H70 O25 2.01003(21) 1_555 n
H70 C67 0.94986(11) 1_555 n
H70 H68 1.55911(16) 1_555 n
H70 H69 1.55375(31) 1_555 n
